data_7113735
loop_
_publ_author_name
'Hayes, J. F.'
'Pr\'evost, N.'
'Proke\<s, I.'
'Shipman, M.'
'Slawin, A. M. Z.'
'Twin, H.'

_publ_section_title
;
 Aziridinyl anions from a chiral, nonracemic 2-isopropylidineaziridine:
 surprisingly diastereoselective alkylation reactions
;
_journal_coden_ASTM CHCOFS
_journal_issue 12
_journal_name_full
;
 Chemical Communications (Cambridge, United Kingdom)
;
_journal_page_first 1344
_journal_page_last 1345
_journal_paper_doi 10.1039/b303252c
_journal_year 2003
_chemical_formula_moiety 'C26 H27 N O'
_chemical_formula_sum 'C26 H27 N O'
_chemical_formula_weight 369.49
_space_group_IT_number 18
_symmetry_cell_setting orthorhombic
_symmetry_space_group_name_Hall 'P 2 2ab'
_symmetry_space_group_name_H-M 'P 21 21 2'
_atom_sites_solution_hydrogens geom
_atom_sites_solution_primary direct
_atom_sites_solution_secondary difmap
_audit_creation_method SHELXL-97
_cell_angle_alpha 90.00
_cell_angle_beta 90.00
_cell_angle_gamma 90.00
_cell_formula_units_Z 4
_cell_length_a 16.847(3)
_cell_length_b 22.696(4)
_cell_length_c 5.6162(10)
_cell_measurement_reflns_used 33
_cell_measurement_temperature 125(2)
_cell_measurement_theta_max 168
_cell_measurement_theta_min 12
_cell_volume 2147.4(7)
_computing_cell_refinement 'Bruker SMART'
_computing_data_collection 'Bruker SMART'
_computing_data_reduction 'Bruker SHELXTL'
_computing_molecular_graphics 'Bruker SHELXTL'
_computing_publication_material 'Bruker SHELXTL'
_computing_structure_refinement 'SHELXL-97 (Sheldrick, 1997)'
_computing_structure_solution 'SHELXS-97 (Sheldrick, 1990)'
_diffrn_ambient_temperature 125(2)
_diffrn_detector_area_resol_mean 0.9
_diffrn_measured_fraction_theta_full 0.990
_diffrn_measured_fraction_theta_max 0.990
_diffrn_measurement_device_type 'CCD area detector'
_diffrn_measurement_method 'phi and omega scans'
_diffrn_radiation_monochromator graphite
_diffrn_radiation_source 'fine-focus sealed tube'
_diffrn_radiation_type MoK\a
_diffrn_radiation_wavelength 0.71073
_diffrn_reflns_av_R_equivalents 0.1101
_diffrn_reflns_av_sigmaI/netI 0.1948
_diffrn_reflns_limit_h_max 13
_diffrn_reflns_limit_h_min -18
_diffrn_reflns_limit_k_max 25
_diffrn_reflns_limit_k_min -24
_diffrn_reflns_limit_l_max 6
_diffrn_reflns_limit_l_min -6
_diffrn_reflns_number 9253
_diffrn_reflns_theta_full 23.28
_diffrn_reflns_theta_max 23.28
_diffrn_reflns_theta_min 1.51
_diffrn_standards_decay_% -
_diffrn_standards_interval_count -
_diffrn_standards_interval_time -
_diffrn_standards_number -
_exptl_absorpt_coefficient_mu 0.069
_exptl_absorpt_correction_T_max 1.00000
_exptl_absorpt_correction_T_min 0.856122
_exptl_absorpt_correction_type multi-scan
_exptl_absorpt_process_details -
_exptl_crystal_colour colourless
_exptl_crystal_density_diffrn 1.143
_exptl_crystal_density_meas ?
_exptl_crystal_density_method 'not measured'
_exptl_crystal_description prism
_exptl_crystal_F_000 792
_exptl_crystal_size_max .15
_exptl_crystal_size_mid .05
_exptl_crystal_size_min .05
_refine_diff_density_max 0.144
_refine_diff_density_min -0.140
_refine_diff_density_rms 0.035
_refine_ls_abs_structure_details 'Flack H D (1983), Acta Cryst. A39, 876-881'
_refine_ls_abs_structure_Flack 1(2)
_refine_ls_extinction_coef 0.0136(7)
_refine_ls_extinction_expression Fc^*^==kFc[1+0.001xFc^2^\l^3^/sin(2\q)]^-1/4^
_refine_ls_extinction_method SHELXL
_refine_ls_goodness_of_fit_ref 0.738
_refine_ls_hydrogen_treatment mixed
_refine_ls_matrix_type full
_refine_ls_number_parameters 262
_refine_ls_number_reflns 3044
_refine_ls_number_restraints 2
_refine_ls_restrained_S_all 0.738
_refine_ls_R_factor_all 0.1290
_refine_ls_R_factor_gt 0.0429
_refine_ls_shift/su_max 0.000
_refine_ls_shift/su_mean 0.000
_refine_ls_structure_factor_coef Fsqd
_refine_ls_weighting_details 'calc w==1/[\s^2^(Fo^2^)+(0.0177P)^2^+0.0000P] where P==(Fo^2^+2Fc^2^)/3'
_refine_ls_weighting_scheme calc
_refine_ls_wR_factor_gt 0.0526
_refine_ls_wR_factor_ref 0.0660
_reflns_number_gt 1485
_reflns_number_total 3044
_reflns_threshold_expression >2sigma(I)
_cod_duplicate_entry 7103713
_cod_data_source_file b303252c.txt
_cod_data_source_block 2g
_cod_depositor_comments
;
The following automatic conversions were performed:

'_symmetry_cell_setting' value 'Orthorhombic' changed to
'orthorhombic' according to
/usr/data/users/saulius/automatic-downloads/retrospective/RSC/lib/dictionaries/cif_core.dic
dictionary named 'cif_core.dic' version 2.4.2 from
2011-04-26.

'_exptl_absorpt_correction_type' value 'multiscan'
changed to 'multi-scan' according to
/usr/data/users/saulius/automatic-downloads/retrospective/RSC/lib/dictionaries/cif_core.dic
dictionary named 'cif_core.dic' version 2.4.2 from 2011-04-26.

Automatic conversion script
Id: cif_fix_values 2281 2013-09-26 08:29:07Z andrius 

The following automatic conversions were performed:

'_exptl_crystal_density_meas' value '-' was changed to '?' - the
value is perceived as not measured.

Automatic conversion script
Id: cif_fix_values 3008 2015-01-20 13:52:24Z robertas 
;
_cod_original_cell_volume 2147.3(7)
_cod_original_sg_symbol_H-M P2(1)2(1)2
_cod_database_code 7113735

loop_
_symmetry_equiv_pos_as_xyz
'x, y, z'
'-x, -y, z'
'-x+1/2, y+1/2, -z'
'x+1/2, -y+1/2, -z'

loop_
_atom_site_label
_atom_site_type_symbol
_atom_site_fract_x
_atom_site_fract_y
_atom_site_fract_z
_atom_site_U_iso_or_equiv
_atom_site_adp_type
_atom_site_occupancy
_atom_site_symmetry_multiplicity
_atom_site_calc_flag
_atom_site_refinement_flags
N1 N 0.78877(17) 0.10466(11) 0.2451(5) 0.0235(8) Uani 1 1 d .
C2 C 0.7426(2) 0.15896(16) 0.1711(7) 0.0247(10) Uani 1 1 d D
H2 H 0.7454(16) 0.1683(11) 0.0046(12) 0.012(9) Uiso 1 1 d D
C3 C 0.7045(2) 0.10398(15) 0.2329(6) 0.0222(9) Uani 1 1 d .
C4 C 0.8321(2) 0.07197(14) 0.0509(7) 0.0252(10) Uani 1 1 d .
H4A H 0.7993 0.0731 -0.0975 0.030 Uiso 1 1 calc R
C5 C 0.8427(2) 0.00891(16) 0.1259(7) 0.0246(10) Uani 1 1 d .
C6 C 0.8841(2) -0.00469(16) 0.3347(7) 0.0306(11) Uani 1 1 d .
H6A H 0.9060 0.0260 0.4293 0.037 Uiso 1 1 calc R
C7 C 0.8932(2) -0.06314(17) 0.4035(8) 0.0362(11) Uani 1 1 d .
H7A H 0.9213 -0.0723 0.5455 0.043 Uiso 1 1 calc R
C8 C 0.8617(2) -0.10810(17) 0.2671(8) 0.0388(12) Uani 1 1 d .
H8A H 0.8677 -0.1480 0.3148 0.047 Uiso 1 1 calc R
C9 C 0.8215(2) -0.09434(16) 0.0617(8) 0.0401(12) Uani 1 1 d .
H9A H 0.8003 -0.1250 -0.0341 0.048 Uiso 1 1 calc R
C10 C 0.8116(2) -0.03657(15) -0.0070(7) 0.0321(12) Uani 1 1 d .
H10A H 0.7828 -0.0279 -0.1482 0.038 Uiso 1 1 calc R
C11 C 0.9107(2) 0.10390(14) 0.0046(7) 0.0400(12) Uani 1 1 d .
H11A H 0.8999 0.1444 -0.0463 0.060 Uiso 1 1 calc R
H11B H 0.9402 0.0832 -0.1205 0.060 Uiso 1 1 calc R
H11C H 0.9423 0.1045 0.1511 0.060 Uiso 1 1 calc R
C12 C 0.7439(2) 0.21007(14) 0.3486(6) 0.0193(10) Uani 1 1 d .
O12 O 0.77338(14) 0.18683(9) 0.5708(4) 0.0257(7) Uani 1 1 d D
H12O H 0.7994(16) 0.1498(7) 0.526(6) 0.055(13) Uiso 1 1 d D
C13 C 0.6589(2) 0.23126(15) 0.3809(7) 0.0221(10) Uani 1 1 d .
C14 C 0.6144(2) 0.21741(16) 0.5780(7) 0.0324(11) Uani 1 1 d .
H14A H 0.6373 0.1941 0.7005 0.039 Uiso 1 1 calc R
C15 C 0.5365(2) 0.23679(15) 0.6023(8) 0.0348(11) Uani 1 1 d .
H15A H 0.5070 0.2273 0.7412 0.042 Uiso 1 1 calc R
C16 C 0.5022(2) 0.26999(17) 0.4232(8) 0.0415(12) Uani 1 1 d .
H16A H 0.4488 0.2832 0.4375 0.050 Uiso 1 1 calc R
C17 C 0.5465(2) 0.28378(15) 0.2227(8) 0.0347(11) Uani 1 1 d .
H17A H 0.5236 0.3066 0.0984 0.042 Uiso 1 1 calc R
C18 C 0.6236(2) 0.26439(15) 0.2043(7) 0.0309(11) Uani 1 1 d .
H18A H 0.6535 0.2741 0.0662 0.037 Uiso 1 1 calc R
C19 C 0.7959(2) 0.26208(15) 0.2769(7) 0.0199(9) Uani 1 1 d .
C20 C 0.8011(2) 0.30820(15) 0.4386(7) 0.0275(10) Uani 1 1 d .
H20A H 0.7748 0.3048 0.5876 0.033 Uiso 1 1 calc R
C21 C 0.8434(2) 0.35882(16) 0.3892(7) 0.0295(11) Uani 1 1 d .
H21A H 0.8455 0.3898 0.5026 0.035 Uiso 1 1 calc R
C22 C 0.8828(2) 0.36425(16) 0.1749(7) 0.0309(11) Uani 1 1 d .
H22A H 0.9120 0.3990 0.1394 0.037 Uiso 1 1 calc R
C23 C 0.8792(2) 0.31887(16) 0.0133(7) 0.0264(10) Uani 1 1 d .
H23A H 0.9069 0.3221 -0.1334 0.032 Uiso 1 1 calc R
C24 C 0.83530(19) 0.26806(16) 0.0617(7) 0.0268(10) Uani 1 1 d .
H24A H 0.8324 0.2375 -0.0535 0.032 Uiso 1 1 calc R
C25 C 0.6418(2) 0.07104(15) 0.2726(7) 0.0302(11) Uani 1 1 d .
C26 C 0.6475(2) 0.00855(15) 0.3611(7) 0.0457(13) Uani 1 1 d .
H26A H 0.7035 -0.0023 0.3802 0.069 Uiso 1 1 calc R
H26B H 0.6224 -0.0180 0.2459 0.069 Uiso 1 1 calc R
H26C H 0.6204 0.0052 0.5148 0.069 Uiso 1 1 calc R
C27 C 0.5590(2) 0.09442(14) 0.2337(8) 0.0514(14) Uani 1 1 d .
H27A H 0.5619 0.1348 0.1722 0.077 Uiso 1 1 calc R
H27B H 0.5300 0.0943 0.3851 0.077 Uiso 1 1 calc R
H27C H 0.5312 0.0694 0.1186 0.077 Uiso 1 1 calc R

loop_
_atom_site_aniso_label
_atom_site_aniso_U_11
_atom_site_aniso_U_22
_atom_site_aniso_U_33
_atom_site_aniso_U_23
_atom_site_aniso_U_13
_atom_site_aniso_U_12
N1 0.023(2) 0.0183(17) 0.029(2) -0.0029(17) -0.0018(17) -0.0006(16)
C2 0.027(3) 0.027(3) 0.020(3) 0.002(2) 0.000(2) 0.004(2)
C3 0.018(3) 0.028(2) 0.021(2) 0.000(2) -0.003(2) 0.002(2)
C4 0.030(3) 0.023(2) 0.022(3) -0.003(2) 0.005(2) -0.003(2)
C5 0.019(2) 0.027(2) 0.028(3) 0.003(2) 0.003(2) 0.001(2)
C6 0.033(3) 0.023(2) 0.036(3) -0.004(2) -0.001(2) 0.001(2)
C7 0.030(3) 0.037(3) 0.042(3) 0.009(3) 0.000(2) 0.005(2)
C8 0.040(3) 0.020(3) 0.056(4) 0.004(3) 0.009(3) 0.008(2)
C9 0.050(3) 0.022(3) 0.049(3) -0.004(3) -0.004(3) 0.003(2)
C10 0.034(3) 0.019(2) 0.044(3) -0.009(2) -0.011(2) 0.003(2)
C11 0.029(3) 0.030(2) 0.061(3) -0.004(3) 0.018(2) 0.001(2)
C12 0.022(3) 0.019(2) 0.017(3) -0.0018(19) -0.005(2) -0.0019(19)
O12 0.0349(17) 0.0209(15) 0.0213(17) 0.0024(14) -0.0051(14) 0.0028(13)
C13 0.024(3) 0.026(2) 0.017(3) 0.001(2) -0.001(2) -0.006(2)
C14 0.032(3) 0.039(3) 0.025(3) 0.004(2) -0.004(3) -0.003(2)
C15 0.032(3) 0.039(3) 0.034(3) -0.001(2) 0.014(3) -0.007(2)
C16 0.029(3) 0.043(3) 0.052(3) -0.015(3) 0.005(3) 0.005(2)
C17 0.031(3) 0.034(3) 0.038(3) 0.002(2) -0.001(3) 0.008(2)
C18 0.033(3) 0.029(3) 0.031(3) 0.004(2) 0.003(2) 0.000(2)
C19 0.017(2) 0.019(2) 0.024(3) 0.001(2) -0.002(2) 0.0048(19)
C20 0.033(3) 0.022(2) 0.027(3) 0.002(2) -0.003(2) -0.003(2)
C21 0.037(3) 0.025(2) 0.026(3) -0.003(2) -0.003(2) -0.003(2)
C22 0.033(3) 0.021(3) 0.039(3) 0.003(2) -0.005(2) 0.000(2)
C23 0.022(2) 0.030(2) 0.027(3) 0.005(2) -0.002(2) 0.000(2)
C24 0.022(2) 0.031(2) 0.028(3) 0.000(2) -0.004(2) -0.001(2)
C25 0.025(3) 0.023(2) 0.043(3) 0.001(2) -0.001(2) 0.001(2)
C26 0.037(3) 0.036(3) 0.064(4) 0.015(3) 0.008(2) -0.011(2)
C27 0.025(3) 0.039(3) 0.091(4) 0.006(3) -0.006(3) -0.009(2)

loop_
_atom_type_symbol
_atom_type_description
_atom_type_scat_dispersion_real
_atom_type_scat_dispersion_imag
_atom_type_scat_source
C C 0.0033 0.0016 'International Tables Vol C Tables 4.2.6.8 and 6.1.1.4'
H H 0.0000 0.0000 'International Tables Vol C Tables 4.2.6.8 and 6.1.1.4'
N N 0.0061 0.0033 'International Tables Vol C Tables 4.2.6.8 and 6.1.1.4'
O O 0.0106 0.0060 'International Tables Vol C Tables 4.2.6.8 and 6.1.1.4'

loop_
_geom_angle_atom_site_label_1
_geom_angle_atom_site_label_2
_geom_angle_atom_site_label_3
_geom_angle
C3 N1 C4 116.3(3)
C3 N1 C2 58.9(2)
C4 N1 C2 116.7(3)
C3 C2 N1 57.3(2)
C3 C2 C12 120.3(3)
N1 C2 C12 115.5(3)
C25 C3 N1 143.3(4)
C25 C3 C2 152.8(4)
N1 C3 C2 63.8(2)
C5 C4 N1 108.9(3)
C5 C4 C11 113.3(3)
N1 C4 C11 108.0(3)
C10 C5 C6 118.6(3)
C10 C5 C4 121.1(3)
C6 C5 C4 120.3(3)
C7 C6 C5 119.9(4)
C8 C7 C6 120.5(4)
C9 C8 C7 119.1(4)
C8 C9 C10 120.8(4)
C9 C10 C5 121.0(4)
O12 C12 C13 109.7(3)
O12 C12 C19 108.2(3)
C13 C12 C19 109.2(3)
O12 C12 C2 106.9(3)
C13 C12 C2 107.7(3)
C19 C12 C2 115.0(3)
C14 C13 C18 118.0(3)
C14 C13 C12 122.5(4)
C18 C13 C12 119.4(4)
C13 C14 C15 121.4(4)
C16 C15 C14 119.7(4)
C15 C16 C17 119.2(4)
C18 C17 C16 119.8(4)
C17 C18 C13 121.8(4)
C24 C19 C20 117.8(3)
C24 C19 C12 125.6(3)
C20 C19 C12 116.6(3)
C21 C20 C19 121.9(4)
C22 C21 C20 119.8(4)
C23 C22 C21 119.2(4)
C22 C23 C24 120.9(4)
C19 C24 C23 120.3(4)
C3 C25 C26 122.8(3)
C3 C25 C27 121.3(3)
C26 C25 C27 115.9(3)

loop_
_geom_bond_atom_site_label_1
_geom_bond_atom_site_label_2
_geom_bond_distance
N1 C3 1.421(4)
N1 C4 1.507(4)
N1 C2 1.516(4)
C2 C3 1.445(5)
C2 C12 1.530(4)
C3 C25 1.313(4)
C4 C5 1.503(4)
C4 C11 1.532(4)
C5 C10 1.377(4)
C5 C6 1.399(4)
C6 C7 1.390(5)
C7 C8 1.382(5)
C8 C9 1.374(5)
C9 C10 1.377(4)
C12 O12 1.443(4)
C12 C13 1.522(4)
C12 C19 1.525(4)
C13 C14 1.373(4)
C13 C18 1.379(5)
C14 C15 1.390(4)
C15 C16 1.384(5)
C16 C17 1.387(5)
C17 C18 1.376(4)
C19 C24 1.386(5)
C19 C20 1.388(4)
C20 C21 1.380(4)
C21 C22 1.380(5)
C22 C23 1.374(4)
C23 C24 1.396(4)
C25 C26 1.506(4)
C25 C27 1.509(4)

loop_
_geom_hbond_atom_site_label_D
_geom_hbond_atom_site_label_H
_geom_hbond_atom_site_label_A
_geom_hbond_distance_DH
_geom_hbond_distance_HA
_geom_hbond_distance_DA
_geom_hbond_angle_DHA
O12 H12O N1 0.9799(11) 1.89(3) 2.625(4) 129(3)

loop_
_geom_torsion_atom_site_label_1
_geom_torsion_atom_site_label_2
_geom_torsion_atom_site_label_3
_geom_torsion_atom_site_label_4
_geom_torsion
C4 N1 C2 C3 106.0(3)
C3 N1 C2 C12 111.0(4)
C4 N1 C2 C12 -143.1(3)
C4 N1 C3 C25 76.8(6)
C2 N1 C3 C25 -176.5(7)
C4 N1 C3 C2 -106.7(3)
N1 C2 C3 C25 175.4(9)
C12 C2 C3 C25 72.9(9)
C12 C2 C3 N1 -102.6(4)
C3 N1 C4 C5 -88.6(3)
C2 N1 C4 C5 -155.2(3)
C3 N1 C4 C11 148.1(3)
C2 N1 C4 C11 81.5(4)
N1 C4 C5 C10 120.4(3)
C11 C4 C5 C10 -119.5(4)
N1 C4 C5 C6 -59.1(4)
C11 C4 C5 C6 61.0(4)
C10 C5 C6 C7 0.1(5)
C4 C5 C6 C7 179.6(3)
C5 C6 C7 C8 0.1(6)
C6 C7 C8 C9 0.3(6)
C7 C8 C9 C10 -0.9(6)
C8 C9 C10 C5 1.1(6)
C6 C5 C10 C9 -0.7(5)
C4 C5 C10 C9 179.9(4)
C3 C2 C12 O12 51.2(4)
N1 C2 C12 O12 -14.3(4)
C3 C2 C12 C13 -66.6(4)
N1 C2 C12 C13 -132.1(3)
C3 C2 C12 C19 171.4(3)
N1 C2 C12 C19 105.9(3)
O12 C12 C13 C14 -13.0(4)
C19 C12 C13 C14 -131.5(4)
C2 C12 C13 C14 103.0(4)
O12 C12 C13 C18 168.7(3)
C19 C12 C13 C18 50.3(4)
C2 C12 C13 C18 -75.3(4)
C18 C13 C14 C15 -1.0(5)
C12 C13 C14 C15 -179.3(3)
C13 C14 C15 C16 1.0(6)
C14 C15 C16 C17 -0.5(6)
C15 C16 C17 C18 0.0(6)
C16 C17 C18 C13 0.0(6)
C14 C13 C18 C17 0.5(5)
C12 C13 C18 C17 178.8(3)
O12 C12 C19 C24 125.0(4)
C13 C12 C19 C24 -115.7(4)
C2 C12 C19 C24 5.5(5)
O12 C12 C19 C20 -57.8(4)
C13 C12 C19 C20 61.5(4)
C2 C12 C19 C20 -177.3(3)
C24 C19 C20 C21 0.4(5)
C12 C19 C20 C21 -177.0(3)
C19 C20 C21 C22 -0.7(5)
C20 C21 C22 C23 0.0(5)
C21 C22 C23 C24 1.1(5)
C20 C19 C24 C23 0.6(5)
C12 C19 C24 C23 177.8(3)
C22 C23 C24 C19 -1.4(5)
N1 C3 C25 C26 -1.5(8)
C2 C3 C25 C26 -174.7(7)
N1 C3 C25 C27 177.8(4)
C2 C3 C25 C27 4.7(10)
